data_1515436
loop_
_publ_author_name
'Liu, Yu'
'Ma, Shengming'

_publ_section_title
;
 Unique reactivity of Grignard reagents towards
 cyclopropenyl-carboxylates---highly selective carbon--carbon bond
 cleavage
;
_journal_issue 4
_journal_name_full 'Chemical Science'
_journal_page_first 811
_journal_paper_doi 10.1039/c0sc00584c
_journal_volume 2
_journal_year 2011
_chemical_formula_sum 'C21 H18 O2 S'
_chemical_formula_weight 334.41
_chemical_name_systematic
;
?
;
_space_group_IT_number 4
_symmetry_cell_setting monoclinic
_symmetry_space_group_name_Hall 'P 2yb'
_symmetry_space_group_name_H-M 'P 1 21 1'
_atom_sites_solution_hydrogens geom
_atom_sites_solution_primary direct
_atom_sites_solution_secondary difmap
_audit_creation_method SHELXL-97
_cell_angle_alpha 90.00
_cell_angle_beta 102.4790(10)
_cell_angle_gamma 90.00
_cell_formula_units_Z 2
_cell_length_a 11.6322(6)
_cell_length_b 5.6630(3)
_cell_length_c 13.3325(6)
_cell_measurement_temperature 173(2)
_cell_volume 857.51(7)
_computing_structure_refinement 'SHELXL-97 (Sheldrick, 1997)'
_computing_structure_solution 'SHELXS-97 (Sheldrick, 1990)'
_diffrn_ambient_temperature 173(2)
_diffrn_measured_fraction_theta_full 0.998
_diffrn_measured_fraction_theta_max 0.998
_diffrn_radiation_monochromator graphite
_diffrn_radiation_source 'fine-focus sealed tube'
_diffrn_radiation_type MoK\a
_diffrn_radiation_wavelength 0.71073
_diffrn_reflns_av_R_equivalents 0.0247
_diffrn_reflns_av_sigmaI/netI 0.0215
_diffrn_reflns_limit_h_max 13
_diffrn_reflns_limit_h_min -13
_diffrn_reflns_limit_k_max 6
_diffrn_reflns_limit_k_min -6
_diffrn_reflns_limit_l_max 15
_diffrn_reflns_limit_l_min -15
_diffrn_reflns_number 9963
_diffrn_reflns_theta_full 25.01
_diffrn_reflns_theta_max 25.01
_diffrn_reflns_theta_min 1.56
_exptl_absorpt_coefficient_mu 0.198
_exptl_absorpt_correction_T_max 1
_exptl_absorpt_correction_T_min 0.818187
_exptl_absorpt_correction_type multi-scan
_exptl_crystal_colour colorless
_exptl_crystal_density_diffrn 1.295
_exptl_crystal_density_method 'not measured'
_exptl_crystal_description block
_exptl_crystal_F_000 352
_exptl_crystal_size_max 0.52
_exptl_crystal_size_mid 0.36
_exptl_crystal_size_min 0.33
_refine_diff_density_max 0.273
_refine_diff_density_min -0.265
_refine_diff_density_rms 0.042
_refine_ls_abs_structure_details 'Flack H D (1983), Acta Cryst. A39, 876-881'
_refine_ls_abs_structure_Flack 0.04(8)
_refine_ls_extinction_coef 0.007(2)
_refine_ls_extinction_expression Fc^*^=kFc[1+0.001xFc^2^\l^3^/sin(2\q)]^-1/4^
_refine_ls_extinction_method SHELXL
_refine_ls_goodness_of_fit_ref 1.140
_refine_ls_hydrogen_treatment constr
_refine_ls_matrix_type full
_refine_ls_number_parameters 218
_refine_ls_number_reflns 3027
_refine_ls_number_restraints 1
_refine_ls_restrained_S_all 1.140
_refine_ls_R_factor_all 0.0322
_refine_ls_R_factor_gt 0.0316
_refine_ls_shift/su_max 0.000
_refine_ls_shift/su_mean 0.000
_refine_ls_structure_factor_coef Fsqd
_refine_ls_weighting_details 'calc w=1/[\s^2^(Fo^2^)+(0.0235P)^2^+0.5594P] where P=(Fo^2^+2Fc^2^)/3'
_refine_ls_weighting_scheme calc
_refine_ls_wR_factor_gt 0.0831
_refine_ls_wR_factor_ref 0.0835
_reflns_number_gt 2977
_reflns_number_total 3027
_reflns_threshold_expression >2sigma(I)
_cod_data_source_file c0sc00584c.txt
_cod_data_source_block z
_cod_depositor_comments
;
The following automatic conversions were performed:

'_symmetry_cell_setting' value 'Monoclinic' changed to 'monoclinic'
according to
/usr/data/users/saulius/automatic-downloads/retrospective/RSC/lib/dictionaries/cif_core.dic
dictionary named 'cif_core.dic' version 2.4.2 from 2011-04-26.

Automatic conversion script
Id: cif_fix_values 2281 2013-09-26 08:29:07Z andrius 
;
_cod_original_sg_symbol_H-M P2(1)
_cod_database_code 1515436

loop_
_symmetry_equiv_pos_as_xyz
'x, y, z'
'-x, y+1/2, -z'

loop_
_atom_site_label
_atom_site_type_symbol
_atom_site_fract_x
_atom_site_fract_y
_atom_site_fract_z
_atom_site_U_iso_or_equiv
_atom_site_adp_type
_atom_site_occupancy
_atom_site_symmetry_multiplicity
_atom_site_calc_flag
_atom_site_refinement_flags
S1 S 0.80230(5) 0.89233(10) 0.03627(4) 0.02512(15) Uani 1 1 d .
O1 O 0.84267(16) 1.1277(3) 0.06773(13) 0.0327(4) Uani 1 1 d .
O2 O 0.75705(16) 0.8484(4) -0.07135(12) 0.0394(5) Uani 1 1 d .
C1 C 0.69097(19) 0.8136(4) 0.10238(18) 0.0278(5) Uani 1 1 d .
C2 C 0.6266(2) 0.6101(5) 0.0732(2) 0.0361(6) Uani 1 1 d .
H2A H 0.6436 0.5111 0.0208 0.043 Uiso 1 1 calc R
C3 C 0.5362(2) 0.5540(5) 0.1226(2) 0.0466(8) Uani 1 1 d .
H3A H 0.4913 0.4143 0.1045 0.056 Uiso 1 1 calc R
C4 C 0.5118(2) 0.7027(6) 0.1984(2) 0.0465(7) Uani 1 1 d .
H4A H 0.4492 0.6655 0.2311 0.056 Uiso 1 1 calc R
C5 C 0.5773(2) 0.9018(7) 0.2260(2) 0.0500(7) Uani 1 1 d .
H5A H 0.5603 1.0014 0.2783 0.060 Uiso 1 1 calc R
C6 C 0.6681(2) 0.9598(4) 0.1785(2) 0.0348(6) Uani 1 1 d .
H6A H 0.7138 1.0979 0.1979 0.042 Uiso 1 1 calc R
C7 C 1.20505(19) 0.8437(4) 0.27789(17) 0.0254(5) Uani 1 1 d .
C8 C 1.2270(2) 0.6784(5) 0.35765(19) 0.0303(5) Uani 1 1 d .
H8A H 1.1799 0.5402 0.3532 0.036 Uiso 1 1 calc R
C9 C 1.3174(2) 0.7148(5) 0.44346(19) 0.0327(6) Uani 1 1 d .
H9A H 1.3321 0.6009 0.4970 0.039 Uiso 1 1 calc R
C10 C 1.3857(2) 0.9162(5) 0.45099(18) 0.0353(6) Uani 1 1 d .
H10A H 1.4467 0.9420 0.5100 0.042 Uiso 1 1 calc R
C11 C 1.3647(2) 1.0808(5) 0.3719(2) 0.0334(6) Uani 1 1 d .
H11A H 1.4116 1.2194 0.3769 0.040 Uiso 1 1 calc R
C12 C 1.2758(2) 1.0440(5) 0.28573(19) 0.0296(5) Uani 1 1 d .
H12A H 1.2631 1.1564 0.2315 0.036 Uiso 1 1 calc R
C13 C 0.94672(18) 0.7172(4) 0.27180(17) 0.0236(5) Uani 1 1 d .
C14 C 0.8798(2) 0.5201(4) 0.28417(18) 0.0272(5) Uani 1 1 d .
H14A H 0.8708 0.3956 0.2353 0.033 Uiso 1 1 calc R
C15 C 0.8258(2) 0.5038(5) 0.36745(19) 0.0317(5) Uani 1 1 d .
H15A H 0.7810 0.3677 0.3757 0.038 Uiso 1 1 calc R
C16 C 0.8375(2) 0.6858(5) 0.43838(19) 0.0315(5) Uani 1 1 d .
H16A H 0.7997 0.6758 0.4947 0.038 Uiso 1 1 calc R
C17 C 0.90424(18) 0.8821(5) 0.42713(16) 0.0299(5) Uani 1 1 d .
H17A H 0.9133 1.0060 0.4763 0.036 Uiso 1 1 calc R
C18 C 0.95811(17) 0.8980(5) 0.34394(15) 0.0255(4) Uani 1 1 d .
H18A H 1.0032 1.0340 0.3362 0.031 Uiso 1 1 calc R
C19 C 1.1120(2) 0.8070(4) 0.18474(18) 0.0265(5) Uani 1 1 d .
H19A H 1.1334 0.8337 0.1208 0.032 Uiso 1 1 calc R
C20 C 1.00124(19) 0.7404(4) 0.18076(16) 0.0216(5) Uani 1 1 d .
C21 C 0.9223(2) 0.6905(4) 0.07623(17) 0.0254(5) Uani 1 1 d .
H21A H 0.8896 0.5293 0.0773 0.030 Uiso 1 1 calc R
H21B H 0.9714 0.6921 0.0241 0.030 Uiso 1 1 calc R

loop_
_atom_site_aniso_label
_atom_site_aniso_U_11
_atom_site_aniso_U_22
_atom_site_aniso_U_33
_atom_site_aniso_U_23
_atom_site_aniso_U_13
_atom_site_aniso_U_12
S1 0.0284(3) 0.0241(3) 0.0227(2) -0.0013(2) 0.00507(19) -0.0010(3)
O1 0.0384(10) 0.0251(9) 0.0361(9) -0.0002(7) 0.0109(8) -0.0027(7)
O2 0.0421(9) 0.0498(12) 0.0245(8) -0.0012(8) 0.0032(7) 0.0044(9)
C1 0.0214(11) 0.0303(12) 0.0292(12) 0.0017(10) -0.0002(9) 0.0005(9)
C2 0.0319(13) 0.0325(14) 0.0413(14) -0.0015(12) 0.0019(11) -0.0012(11)
C3 0.0297(14) 0.0398(16) 0.067(2) 0.0059(15) 0.0035(14) -0.0075(12)
C4 0.0284(13) 0.0499(17) 0.0665(19) 0.0070(16) 0.0218(13) 0.0009(13)
C5 0.0414(14) 0.0574(18) 0.0578(17) -0.0084(19) 0.0252(13) -0.0001(18)
C6 0.0327(13) 0.0322(15) 0.0421(14) -0.0054(11) 0.0138(11) -0.0024(10)
C7 0.0226(11) 0.0288(14) 0.0268(11) -0.0001(10) 0.0095(9) 0.0021(9)
C8 0.0250(11) 0.0297(13) 0.0381(13) 0.0039(11) 0.0107(10) 0.0037(10)
C9 0.0287(12) 0.0385(14) 0.0302(13) 0.0076(12) 0.0047(10) 0.0094(11)
C10 0.0219(10) 0.0484(16) 0.0329(12) -0.0028(13) 0.0000(9) 0.0068(13)
C11 0.0250(12) 0.0373(14) 0.0371(14) -0.0063(12) 0.0050(10) -0.0041(11)
C12 0.0268(12) 0.0330(14) 0.0293(13) 0.0043(10) 0.0068(10) -0.0009(10)
C13 0.0206(10) 0.0233(11) 0.0253(11) 0.0006(10) 0.0012(9) 0.0023(9)
C14 0.0312(12) 0.0243(12) 0.0254(12) -0.0023(10) 0.0046(10) -0.0035(10)
C15 0.0316(13) 0.0305(12) 0.0334(13) 0.0026(11) 0.0076(10) -0.0048(11)
C16 0.0296(12) 0.0388(14) 0.0273(12) 0.0006(11) 0.0089(10) -0.0006(11)
C17 0.0262(10) 0.0342(12) 0.0285(11) -0.0069(12) 0.0046(9) 0.0054(12)
C18 0.0242(10) 0.0235(10) 0.0284(10) -0.0022(11) 0.0047(8) -0.0027(11)
C19 0.0301(12) 0.0259(12) 0.0244(11) 0.0004(9) 0.0078(9) 0.0003(9)
C20 0.0257(11) 0.0169(11) 0.0221(11) -0.0015(9) 0.0052(9) 0.0017(9)
C21 0.0238(11) 0.0259(12) 0.0265(11) -0.0062(10) 0.0056(9) 0.0004(10)

loop_
_atom_type_symbol
_atom_type_description
_atom_type_scat_dispersion_real
_atom_type_scat_dispersion_imag
_atom_type_scat_source
C C 0.0033 0.0016 'International Tables Vol C Tables 4.2.6.8 and 6.1.1.4'
H H 0.0000 0.0000 'International Tables Vol C Tables 4.2.6.8 and 6.1.1.4'
O O 0.0106 0.0060 'International Tables Vol C Tables 4.2.6.8 and 6.1.1.4'
S S 0.1246 0.1234 'International Tables Vol C Tables 4.2.6.8 and 6.1.1.4'

loop_
_geom_angle_atom_site_label_1
_geom_angle_atom_site_label_2
_geom_angle_atom_site_label_3
_geom_angle
O2 S1 O1 118.35(11)
O2 S1 C1 107.63(11)
O1 S1 C1 108.31(11)
O2 S1 C21 106.22(11)
O1 S1 C21 108.56(11)
C1 S1 C21 107.27(11)
C6 C1 C2 121.9(2)
C6 C1 S1 119.48(19)
C2 C1 S1 118.62(19)
C1 C2 C3 118.4(3)
C1 C2 H2A 120.8
C3 C2 H2A 120.8
C4 C3 C2 119.9(3)
C4 C3 H3A 120.0
C2 C3 H3A 120.0
C5 C4 C3 120.4(3)
C5 C4 H4A 119.8
C3 C4 H4A 119.8
C4 C5 C6 120.6(3)
C4 C5 H5A 119.7
C6 C5 H5A 119.7
C1 C6 C5 118.8(3)
C1 C6 H6A 120.6
C5 C6 H6A 120.6
C12 C7 C8 118.7(2)
C12 C7 C19 119.5(2)
C8 C7 C19 121.8(2)
C9 C8 C7 120.5(2)
C9 C8 H8A 119.7
C7 C8 H8A 119.7
C10 C9 C8 120.2(2)
C10 C9 H9A 119.9
C8 C9 H9A 119.9
C9 C10 C11 119.7(2)
C9 C10 H10A 120.2
C11 C10 H10A 120.2
C12 C11 C10 120.4(2)
C12 C11 H11A 119.8
C10 C11 H11A 119.8
C11 C12 C7 120.6(2)
C11 C12 H12A 119.7
C7 C12 H12A 119.7
C14 C13 C18 118.7(2)
C14 C13 C20 121.0(2)
C18 C13 C20 120.3(2)
C13 C14 C15 120.6(2)
C13 C14 H14A 119.7
C15 C14 H14A 119.7
C16 C15 C14 120.0(2)
C16 C15 H15A 120.0
C14 C15 H15A 120.0
C17 C16 C15 119.9(2)
C17 C16 H16A 120.0
C15 C16 H16A 120.0
C16 C17 C18 120.0(2)
C16 C17 H17A 120.0
C18 C17 H17A 120.0
C17 C18 C13 120.8(2)
C17 C18 H18A 119.6
C13 C18 H18A 119.6
C20 C19 C7 126.9(2)
C20 C19 H19A 116.5
C7 C19 H19A 116.5
C19 C20 C13 124.7(2)
C19 C20 C21 118.4(2)
C13 C20 C21 116.78(19)
C20 C21 S1 115.52(16)
C20 C21 H21A 108.4
S1 C21 H21A 108.4
C20 C21 H21B 108.4
S1 C21 H21B 108.4
H21A C21 H21B 107.5

loop_
_geom_bond_atom_site_label_1
_geom_bond_atom_site_label_2
_geom_bond_distance
S1 O2 1.4391(17)
S1 O1 1.4449(18)
S1 C1 1.774(2)
S1 C21 1.794(2)
C1 C6 1.379(3)
C1 C2 1.384(3)
C2 C3 1.391(4)
C2 H2A 0.9500
C3 C4 1.391(4)
C3 H3A 0.9500
C4 C5 1.366(5)
C4 H4A 0.9500
C5 C6 1.383(4)
C5 H5A 0.9500
C6 H6A 0.9500
C7 C12 1.392(3)
C7 C8 1.398(3)
C7 C19 1.475(3)
C8 C9 1.391(3)
C8 H8A 0.9500
C9 C10 1.381(4)
C9 H9A 0.9500
C10 C11 1.389(4)
C10 H10A 0.9500
C11 C12 1.385(3)
C11 H11A 0.9500
C12 H12A 0.9500
C13 C14 1.391(3)
C13 C18 1.391(3)
C13 C20 1.492(3)
C14 C15 1.391(3)
C14 H14A 0.9500
C15 C16 1.386(4)
C15 H15A 0.9500
C16 C17 1.382(4)
C16 H16A 0.9500
C17 C18 1.390(3)
C17 H17A 0.9500
C18 H18A 0.9500
C19 C20 1.333(3)
C19 H19A 0.9500
C20 C21 1.521(3)
C21 H21A 0.9900
C21 H21B 0.9900

loop_
_geom_torsion_atom_site_label_1
_geom_torsion_atom_site_label_2
_geom_torsion_atom_site_label_3
_geom_torsion_atom_site_label_4
_geom_torsion
O2 S1 C1 C6 -136.4(2)
O1 S1 C1 C6 -7.3(2)
C21 S1 C1 C6 109.7(2)
O2 S1 C1 C2 41.3(2)
O1 S1 C1 C2 170.36(18)
C21 S1 C1 C2 -72.6(2)
C6 C1 C2 C3 0.1(4)
S1 C1 C2 C3 -177.5(2)
C1 C2 C3 C4 0.7(4)
C2 C3 C4 C5 -1.1(4)
C3 C4 C5 C6 0.6(5)
C2 C1 C6 C5 -0.7(4)
S1 C1 C6 C5 177.0(2)
C4 C5 C6 C1 0.3(4)
C12 C7 C8 C9 0.5(3)
C19 C7 C8 C9 178.3(2)
C7 C8 C9 C10 0.5(4)
C8 C9 C10 C11 -0.8(4)
C9 C10 C11 C12 0.0(4)
C10 C11 C12 C7 1.1(4)
C8 C7 C12 C11 -1.3(3)
C19 C7 C12 C11 -179.2(2)
C18 C13 C14 C15 -0.4(3)
C20 C13 C14 C15 -177.7(2)
C13 C14 C15 C16 0.7(4)
C14 C15 C16 C17 -1.0(4)
C15 C16 C17 C18 0.9(4)
C16 C17 C18 C13 -0.6(3)
C14 C13 C18 C17 0.3(3)
C20 C13 C18 C17 177.7(2)
C12 C7 C19 C20 -134.6(2)
C8 C7 C19 C20 47.6(3)
C7 C19 C20 C13 7.5(4)
C7 C19 C20 C21 -174.4(2)
C14 C13 C20 C19 -134.1(2)
C18 C13 C20 C19 48.6(3)
C14 C13 C20 C21 47.7(3)
C18 C13 C20 C21 -129.6(2)
C19 C20 C21 S1 -113.0(2)
C13 C20 C21 S1 65.3(2)
O2 S1 C21 C20 166.86(18)
O1 S1 C21 C20 38.6(2)
C1 S1 C21 C20 -78.26(19)
